data_1545183
loop_
_publ_author_name
'Dutkiewicz, Micha\/l S.'
'Apostolidis, Christos'
'Walter, Olaf'
'Arnold, Polly L.'

_publ_section_title
;
 Reduction chemistry of neptunium cyclopentadienide complexes: from
 structure to understanding
;
_journal_issue 4
_journal_name_full 'Chem. Sci.'
_journal_page_first 2553
_journal_paper_doi 10.1039/C7SC00034K
_journal_volume 8
_journal_year 2017
_chemical_formula_sum 'C15 H15 Np'
_chemical_formula_weight 432.27
_chemical_name_systematic
;
 ?
;
_space_group_crystal_system orthorhombic
_space_group_IT_number 36
_space_group_name_Hall 'C 2c -2'
_space_group_name_H-M_alt 'C m c 21'
_symmetry_space_group_name_Hall 'C 2c -2'
_symmetry_space_group_name_H-M 'C m c 21'
_atom_sites_solution_hydrogens geom
_audit_creation_method SHELXL-2013
_audit_update_record
;
2016-12-22 deposited with the CCDC.
2017-01-30 downloaded from the CCDC.
;
_cell_angle_alpha 90
_cell_angle_beta 90
_cell_angle_gamma 90
_cell_formula_units_Z 4
_cell_length_a 14.1208(6)
_cell_length_b 8.7037(6)
_cell_length_c 9.5917(5)
_cell_measurement_reflns_used 8809
_cell_measurement_temperature 100(2)
_cell_measurement_theta_max 28.63
_cell_measurement_theta_min 2.745
_cell_volume 1178.85(11)
_computing_cell_refinement 'APEX II (Bruker, 2007)'
_computing_data_collection 'APEX II (Bruker, 2007)'
_computing_data_reduction 'SAINT (Bruker, 2007)'
_computing_molecular_graphics 'XPMA (Zsolnai, 1996), ORTEP (Farrugia, 1997)'
_computing_publication_material 'publCIF (Westrip, 2010)'
_computing_structure_refinement 'SHELXL-2013 (Sheldrick, 2013)'
_computing_structure_solution 'SHELXs-2013 (Sheldrick, 2013)'
_diffrn_ambient_temperature 173(2)
_diffrn_detector_area_resol_mean 66
_diffrn_measured_fraction_theta_full 0.998
_diffrn_measured_fraction_theta_max 0.989
_diffrn_measurement_device_type 'Bruker Apex II Quazar'
_diffrn_measurement_method 'combined omega- and phi-scan'
_diffrn_radiation_source 'Microfocus Source'
_diffrn_radiation_type MoK\a
_diffrn_radiation_wavelength 0.71073
_diffrn_reflns_av_R_equivalents 0.0211
_diffrn_reflns_av_unetI/netI 0.0119
_diffrn_reflns_Laue_measured_fraction_full 0.998
_diffrn_reflns_Laue_measured_fraction_max 0.989
_diffrn_reflns_limit_h_max 18
_diffrn_reflns_limit_h_min -18
_diffrn_reflns_limit_k_max 11
_diffrn_reflns_limit_k_min -11
_diffrn_reflns_limit_l_max 12
_diffrn_reflns_limit_l_min -12
_diffrn_reflns_number 10413
_diffrn_reflns_point_group_measured_fraction_full 0.999
_diffrn_reflns_point_group_measured_fraction_max 0.990
_diffrn_reflns_theta_full 25.000
_diffrn_reflns_theta_max 28.355
_diffrn_reflns_theta_min 2.749
_exptl_absorpt_coefficient_mu 8.782
_exptl_absorpt_correction_T_max 0.621
_exptl_absorpt_correction_T_min 0.424
_exptl_absorpt_correction_type multi-scan
_exptl_absorpt_process_details (sadabs)
_exptl_crystal_colour red
_exptl_crystal_density_diffrn 2.436
_exptl_crystal_density_method 'not measured'
_exptl_crystal_description quader
_exptl_crystal_F_000 792
_exptl_crystal_size_max 0.133
_exptl_crystal_size_mid 0.103
_exptl_crystal_size_min 0.074
_refine_diff_density_max 1.045
_refine_diff_density_min -1.123
_refine_diff_density_rms 0.103
_refine_ls_abs_structure_details
;
 Refined as an inversion twin.
;
_refine_ls_abs_structure_Flack 0.47(7)
_refine_ls_extinction_method none
_refine_ls_goodness_of_fit_ref 1.033
_refine_ls_hydrogen_treatment constr
_refine_ls_matrix_type full
_refine_ls_number_parameters 116
_refine_ls_number_reflns 1483
_refine_ls_number_restraints 13
_refine_ls_restrained_S_all 1.030
_refine_ls_R_factor_all 0.0145
_refine_ls_R_factor_gt 0.0141
_refine_ls_shift/su_max 0.000
_refine_ls_shift/su_mean 0.000
_refine_ls_structure_factor_coef Fsqd
_refine_ls_weighting_details
;
 w=1/[\s^2^(Fo^2^)+(0.0170P)^2^+5.7968P]
 where P=(Fo^2^+2Fc^2^)/3
;
_refine_ls_weighting_scheme calc
_refine_ls_wR_factor_gt 0.0355
_refine_ls_wR_factor_ref 0.0359
_reflns_Friedel_coverage 0.886
_reflns_Friedel_fraction_full 1.000
_reflns_Friedel_fraction_max 0.990
_reflns_number_gt 1464
_reflns_number_total 1483
_reflns_threshold_expression 'I > 2\s(I)'
_cod_data_source_file c7sc00034k2.cif
_cod_data_source_block mdit34z
_cod_depositor_comments 'Adding full bibliography for 1545181--1545185.cif.'
_cod_database_code 1545183
_shelx_space_group_comment
;
The symmetry employed for this shelxl refinement is uniquely defined
by the following loop, which should always be used as a source of
symmetry information in preference to the above space-group names.
They are only intended as comments.
;
_shelx_estimated_absorpt_t_min 0.388
_shelx_estimated_absorpt_t_max 0.563
_shelxl_version_number 2013-2

loop_
_space_group_symop_operation_xyz
'x, y, z'
'-x, -y, z+1/2'
'-x, y, z'
'x, -y, z+1/2'
'x+1/2, y+1/2, z'
'-x+1/2, -y+1/2, z+1/2'
'-x+1/2, y+1/2, z'
'x+1/2, -y+1/2, z+1/2'

loop_
_atom_site_label
_atom_site_type_symbol
_atom_site_fract_x
_atom_site_fract_y
_atom_site_fract_z
_atom_site_U_iso_or_equiv
_atom_site_adp_type
_atom_site_occupancy
_atom_site_site_symmetry_order
_atom_site_calc_flag
_atom_site_refinement_flags_posn
_atom_site_refinement_flags_adp
_atom_site_refinement_flags_occupancy
Np1 Np 0.0000 0.17419(2) 0.33753(2) 0.02053(8) Uani 1 2 d S T P
C1 C -0.0215(4) 0.0092(15) 0.5880(11) 0.022(2) Uani 0.5 1 d G U P
H1 H -0.0601 -0.0325 0.5162 0.027 Uiso 0.5 1 calc R U P
C2 C 0.0768(4) -0.0185(13) 0.6069(9) 0.031(4) Uani 0.5 1 d G . P
H2 H 0.1155 -0.0820 0.5499 0.037 Uiso 0.5 1 calc R U P
C3 C 0.1070(6) 0.0654(13) 0.7258(10) 0.050(5) Uani 0.5 1 d G . P
H3 H 0.1695 0.0678 0.7624 0.060 Uiso 0.5 1 calc R U P
C4 C 0.0274(9) 0.1449(10) 0.7804(9) 0.053(7) Uani 0.5 1 d G . P
H4 H 0.0273 0.2099 0.8600 0.064 Uiso 0.5 1 calc R U P
C5 C -0.0520(6) 0.1102(12) 0.6952(11) 0.036(3) Uani 0.5 1 d G . P
H5 H -0.1145 0.1479 0.7078 0.043 Uiso 0.5 1 calc R U P
C6 C -0.1248(10) 0.337(2) 0.1898(14) 0.034(4) Uani 0.5 1 d G . P
H6 H -0.1255 0.3153 0.0927 0.040 Uiso 0.5 1 calc R U P
C7 C -0.0685(9) 0.4497(13) 0.257(2) 0.040(5) Uani 0.5 1 d G . P
H7 H -0.0248 0.5171 0.2130 0.048 Uiso 0.5 1 calc R U P
C8 C -0.0888(10) 0.4443(16) 0.402(2) 0.033(4) Uani 0.5 1 d G . P
H8 H -0.0612 0.5074 0.4719 0.039 Uiso 0.5 1 calc R U P
C9 C -0.1577(11) 0.328(2) 0.4242(15) 0.049(14) Uani 0.5 1 d G . P
H9 H -0.1842 0.2996 0.5115 0.059 Uiso 0.5 1 calc R U P
C10 C -0.1799(8) 0.2615(15) 0.2931(17) 0.040(6) Uani 0.5 1 d G . P
H10 H -0.2240 0.1809 0.2772 0.049 Uiso 0.5 1 calc R U P
C11 C 0.1626(19) 0.300(2) 0.2021(16) 0.042(7) Uani 0.5 1 d G . P
H11 H 0.1576 0.3160 0.1043 0.050 Uiso 0.5 1 calc R U P
C12 C 0.1983(15) 0.1662(16) 0.268(2) 0.036(7) Uani 0.5 1 d G . P
H12 H 0.2213 0.0768 0.2229 0.043 Uiso 0.5 1 calc R U P
C13 C 0.1935(12) 0.1895(19) 0.415(2) 0.026(5) Uani 0.5 1 d G . P
H13 H 0.2128 0.1184 0.4843 0.032 Uiso 0.5 1 calc R U P
C14 C 0.155(2) 0.338(2) 0.4389(17) 0.038(12) Uani 0.5 1 d G U P
H14 H 0.1437 0.3833 0.5274 0.045 Uiso 0.5 1 calc R U P
C15 C 0.1358(11) 0.4061(13) 0.307(2) 0.048(10) Uani 0.5 1 d G . P
H15 H 0.1097 0.5054 0.2925 0.057 Uiso 0.5 1 calc R U P

loop_
_atom_site_aniso_label
_atom_site_aniso_U_11
_atom_site_aniso_U_22
_atom_site_aniso_U_33
_atom_site_aniso_U_23
_atom_site_aniso_U_13
_atom_site_aniso_U_12
Np1 0.02108(12) 0.01996(12) 0.02055(12) 0.0001(5) 0.000 0.000
C1 0.020(6) 0.028(4) 0.019(3) 0.006(3) 0.004(9) -0.009(7)
C2 0.031(6) 0.041(9) 0.021(8) 0.011(7) 0.008(5) -0.001(7)
C3 0.060(10) 0.064(10) 0.025(6) 0.026(7) -0.017(7) -0.047(9)
C4 0.10(2) 0.029(5) 0.026(5) 0.004(5) -0.032(9) 0.003(7)
C5 0.056(9) 0.026(6) 0.026(6) 0.005(5) 0.013(6) 0.012(6)
C6 0.029(9) 0.037(9) 0.036(9) 0.003(7) -0.009(7) 0.020(7)
C7 0.045(11) 0.029(9) 0.047(10) 0.005(8) 0.007(9) 0.014(7)
C8 0.019(6) 0.045(11) 0.034(8) 0.002(8) 0.015(7) 0.020(7)
C9 0.03(2) 0.07(3) 0.04(2) -0.019(18) 0.003(14) 0.030(17)
C10 0.017(6) 0.058(13) 0.046(17) -0.005(8) -0.002(6) 0.016(8)
C11 0.024(9) 0.055(14) 0.047(14) 0.027(11) 0.012(10) 0.015(9)
C12 0.017(10) 0.028(8) 0.062(16) 0.016(8) 0.010(8) 0.018(7)
C13 0.017(10) 0.052(13) 0.010(8) 0.015(6) -0.003(6) -0.008(8)
C14 0.029(16) 0.039(14) 0.045(15) -0.004(10) -0.003(10) -0.003(9)
C15 0.031(7) 0.023(6) 0.09(3) 0.007(9) 0.032(13) 0.005(5)

loop_
_atom_type_symbol
_atom_type_description
_atom_type_scat_dispersion_real
_atom_type_scat_dispersion_imag
_atom_type_scat_source
C C 0.0033 0.0016 'International Tables Vol C Tables 4.2.6.8 and 6.1.1.4'
H H 0.0000 0.0000 'International Tables Vol C Tables 4.2.6.8 and 6.1.1.4'
Np Np -11.4937 4.1493 'International Tables Vol C Tables 4.2.6.8 and 6.1.1.4'

loop_
_geom_angle_atom_site_label_1
_geom_angle_atom_site_label_2
_geom_angle_atom_site_label_3
_geom_angle
_geom_angle_site_symmetry_1
_geom_angle_site_symmetry_3
C10 Np1 C10 142.1(9) 3 .
C10 Np1 C6 113.0(10) 3 .
C10 Np1 C6 30.76(12) . .
C10 Np1 C6 30.8(12) 3 3
C10 Np1 C6 113.0(6) . 3
C6 Np1 C6 82.7(7) . 3
C10 Np1 C9 30.4(3) 3 3
C10 Np1 C9 133.0(6) . 3
C6 Np1 C9 116.2(8) . 3
C6 Np1 C9 50.4(10) 3 3
C10 Np1 C9 133.0(7) 3 .
C10 Np1 C9 30.40(16) . .
C6 Np1 C9 50.40(16) . .
C6 Np1 C9 116.2(4) 3 .
C9 Np1 C9 109.4(6) 3 .
C10 Np1 C7 50.5(8) 3 3
C10 Np1 C7 92.4(4) . 3
C6 Np1 C7 67.3(5) . 3
C6 Np1 C7 30.7(3) 3 3
C9 Np1 C7 50.1(7) 3 3
C9 Np1 C7 86.8(5) . 3
C10 Np1 C7 92.4(8) 3 .
C10 Np1 C7 50.52(15) . .
C6 Np1 C7 30.68(14) . .
C6 Np1 C7 67.3(5) 3 .
C9 Np1 C7 86.8(7) 3 .
C9 Np1 C7 50.10(15) . .
C7 Np1 C7 42.0(4) 3 .
C10 Np1 C8 50.1(6) 3 3
C10 Np1 C8 103.1(5) . 3
C6 Np1 C8 88.1(6) . 3
C6 Np1 C8 50.3(5) 3 3
C9 Np1 C8 30.1(4) 3 3
C9 Np1 C8 83.3(5) . 3
C7 Np1 C8 30.3(3) 3 3
C7 Np1 C8 57.7(5) . 3
C10 Np1 C8 103.1(7) 3 .
C10 Np1 C8 50.14(18) . .
C6 Np1 C8 50.32(13) . .
C6 Np1 C8 88.1(4) 3 .
C9 Np1 C8 83.3(6) 3 .
C9 Np1 C8 30.13(16) . .
C7 Np1 C8 57.7(4) 3 .
C7 Np1 C8 30.29(9) . .
C8 Np1 C8 54.6(5) 3 .
C10 Np1 C14 33.7(10) 3 .
C10 Np1 C14 130.8(5) . .
C6 Np1 C14 115.7(6) . .
C6 Np1 C14 52.8(5) 3 .
C9 Np1 C14 3.3(8) 3 .
C9 Np1 C14 106.5(6) . .
C7 Np1 C14 50.5(6) 3 .
C7 Np1 C14 85.8(5) . .
C8 Np1 C14 28.5(6) 3 .
C8 Np1 C14 80.9(5) . .
C10 Np1 C14 130.8(11) 3 3
C10 Np1 C14 33.7(16) . 3
C6 Np1 C14 52.8(16) . 3
C6 Np1 C14 115.7(8) 3 3
C9 Np1 C14 106.5(13) 3 3
C9 Np1 C14 3.3(15) . 3
C7 Np1 C14 85.8(8) 3 3
C7 Np1 C14 50.5(11) . 3
C8 Np1 C14 80.9(10) 3 3
C8 Np1 C14 28.5(8) . 3
C14 Np1 C14 103.5(11) . 3
C5 C1 C2 108.0 . .
C5 C1 Np1 109.6(6) . .
C2 C1 Np1 95.2(4) . .
C5 C1 Np1 76.9(4) . 2
C2 C1 Np1 72.4(4) . 2
Np1 C1 Np1 167.5(3) . 2
C5 C1 H1 126.0 . .
C2 C1 H1 126.0 . .
Np1 C1 H1 68.8 . .
Np1 C1 H1 116.7 2 .
C3 C2 C1 108.0 . .
C3 C2 Np1 74.4(5) . 2
C1 C2 Np1 78.8(4) . 2
C3 C2 H2 126.0 . .
C1 C2 H2 126.0 . .
Np1 C2 H2 113.2 2 .
C2 C3 C4 108.0 . .
C2 C3 Np1 76.2(5) . 2
C4 C3 Np1 78.1(3) . 2
C2 C3 H3 126.0 . .
C4 C3 H3 126.0 . .
Np1 C3 H3 112.2 2 .
C3 C4 C5 108.0 . .
C3 C4 Np1 72.8(3) . 2
C5 C4 Np1 78.3(5) . 2
C3 C4 H4 126.0 . .
C5 C4 H4 126.0 . .
Np1 C4 H4 115.1 2 .
C1 C5 C4 108.0 . .
C1 C5 Np1 74.8(4) . 2
C4 C5 Np1 73.3(4) . 2
C1 C5 H5 126.0 . .
C4 C5 H5 126.0 . .
Np1 C5 H5 117.9 2 .
C7 C6 C10 108.0 . .
C7 C6 Np1 75.9(4) . .
C10 C6 Np1 75.3(6) . .
C7 C6 H6 126.0 . .
C10 C6 H6 126.0 . .
Np1 C6 H6 115.0 . .
C6 C7 C8 108.0 . .
C6 C7 Np1 73.5(4) . .
C8 C7 Np1 76.3(7) . .
C6 C7 H7 126.0 . .
C8 C7 H7 126.0 . .
Np1 C7 H7 116.3 . .
C7 C8 C9 108.0 . .
C7 C8 Np1 73.4(7) . .
C9 C8 Np1 74.6(5) . .
C7 C8 H8 126.0 . .
C9 C8 H8 126.0 . .
Np1 C8 H8 117.9 . .
C10 C9 C8 108.0 . .
C10 C9 Np1 73.2(5) . .
C8 C9 Np1 75.2(4) . .
C10 C9 H9 126.0 . .
C8 C9 H9 126.0 . .
Np1 C9 H9 117.6 . .
C9 C10 C6 108.0 . .
C9 C10 Np1 76.4(6) . .
C6 C10 Np1 73.9(6) . .
C9 C10 H10 126.0 . .
C6 C10 H10 126.0 . .
Np1 C10 H10 115.8 . .
C12 C11 C15 108.0 . .
C12 C11 Np1 76.5(4) . .
C15 C11 Np1 73.2(11) . .
C12 C11 H11 126.0 . .
C15 C11 H11 126.0 . .
Np1 C11 H11 116.4 . .
C13 C12 C11 108.0 . .
C13 C12 Np1 73.9(13) . .
C11 C12 Np1 74.8(5) . .
C13 C12 H12 126.0 . .
C11 C12 H12 126.0 . .
Np1 C12 H12 117.3 . .
C14 C13 C12 108.0 . .
C14 C13 Np1 73.4(8) . .
C12 C13 Np1 77.3(13) . .
C14 C13 H13 126.0 . .
C12 C13 H13 126.0 . .
Np1 C13 H13 115.4 . .
C15 C14 C13 108.0 . .
C15 C14 Np1 75.8(9) . .
C13 C14 Np1 77.3(6) . .
C15 C14 H14 126.0 . .
C13 C14 H14 126.0 . .
Np1 C14 H14 113.3 . .
C14 C15 C11 108.0 . .
C14 C15 Np1 74.7(11) . .
C11 C15 Np1 77.7(12) . .
C14 C15 H15 126.0 . .
C11 C15 H15 126.0 . .
Np1 C15 H15 113.9 . .

loop_
_geom_bond_atom_site_label_1
_geom_bond_atom_site_label_2
_geom_bond_distance
_geom_bond_site_symmetry_2
Np1 C10 2.686(13) 3
Np1 C10 2.686(13) .
Np1 C6 2.667(14) .
Np1 C6 2.667(14) 3
Np1 C9 2.73(3) 3
Np1 C9 2.728(18) .
Np1 C7 2.70(3) 3
Np1 C7 2.698(11) .
Np1 C8 2.74(2) 3
Np1 C8 2.735(12) .
Np1 C14 2.78(3) .
Np1 C14 2.78(8) 3
C1 C5 1.4200 .
C1 C2 1.4200 .
C1 Np1 2.893(13) 2
C1 H1 0.9500 .
C2 C3 1.4200 .
C2 Np1 2.812(10) 2
C2 H2 0.9500 .
C3 C4 1.4200 .
C3 Np1 2.789(9) 2
C3 H3 0.9500 .
C4 C5 1.4200 .
C4 Np1 2.857(9) 2
C4 H4 0.9500 .
C5 Np1 2.921(10) 2
C5 H5 0.9500 .
C6 C7 1.4200 .
C6 C10 1.4200 .
C6 H6 0.9500 .
C7 C8 1.4200 .
C7 H7 0.9500 .
C8 C9 1.4200 .
C8 H8 0.9500 .
C9 C10 1.4200 .
C9 H9 0.9500 .
C10 H10 0.9500 .
C11 C12 1.4200 .
C11 C15 1.4200 .
C11 H11 0.9500 .
C12 C13 1.4200 .
C12 H12 0.9500 .
C13 C14 1.4200 .
C13 H13 0.9500 .
C14 C15 1.4200 .
C14 H14 0.9500 .
C15 H15 0.9500 .
